data_4511363
loop_
_publ_author_name
'Imaz, Inhar'
'Thillet, Anthony'
'Sutter, Jean-Pascal'

_publ_section_title
;
 Charge-Assisted Hydrogen-Bonded Assemblage of an Anionic
 {M(C2O4)4}4-Building Unit and Organic Cations:&#x00A0; A Versatile
 Approach to Hybrid Supramolecular Architectures
;
_journal_issue 9
_journal_name_full 'Crystal Growth &amp; Design'
_journal_page_first 1753
_journal_paper_doi 10.1021/cg060905+
_journal_volume 7
_journal_year 2007
_chemical_formula_moiety 'C28 H17 K N4 O20 Zr, 2(H3 O)'
_chemical_formula_sum 'C28 H23 K N4 O22 Zr'
_chemical_formula_weight 897.82
_chemical_name_systematic
;
 ?
;
_space_group_IT_number 13
_symmetry_cell_setting monoclinic
_symmetry_space_group_name_Hall '-P 2yc'
_symmetry_space_group_name_H-M 'P 1 2/c 1'
_atom_sites_solution_hydrogens geom
_atom_sites_solution_primary direct
_atom_sites_solution_secondary difmap
_audit_creation_method SHELXL-97
_cell_angle_alpha 90.00
_cell_angle_beta 90.92(6)
_cell_angle_gamma 90.00
_cell_formula_units_Z 2
_cell_length_a 10.247(2)
_cell_length_b 12.096(2)
_cell_length_c 13.312(2)
_cell_measurement_temperature 293(2)
_cell_measurement_theta_max 20
_cell_measurement_theta_min 1
_cell_volume 1649.8(5)
_computing_cell_refinement 'DENZO-SMN (Otwinowski & Minor, 1997)'
_computing_data_collection 'KappaCCD Server Software (Nonius, 1997)'
_computing_data_reduction DENZO-SMN
_computing_molecular_graphics 'ORTEP-3 ( Farrugia, 1997) and Diamond 2.1e'
_computing_publication_material 'shelxl-97 (Sheldrick, 1997)'
_computing_structure_refinement 'shelxl-97 (Sheldrick, 1997)'
_computing_structure_solution 'shelxs-97 (Sheldrick, 1990)'
_diffrn_ambient_temperature 293(2)
_diffrn_measured_fraction_theta_full 1.000
_diffrn_measured_fraction_theta_max 1.000
_diffrn_measurement_device_type 'Nonius Kappa-CCD'
_diffrn_measurement_method '\f scans, and \w scans with \k offsets'
_diffrn_radiation_monochromator graphite
_diffrn_radiation_source 'fine-focus sealed tube'
_diffrn_radiation_type MoK\a
_diffrn_radiation_wavelength 0.71073
_diffrn_reflns_av_R_equivalents 0.0381
_diffrn_reflns_av_sigmaI/netI 0.0337
_diffrn_reflns_limit_h_max 13
_diffrn_reflns_limit_h_min -13
_diffrn_reflns_limit_k_max 15
_diffrn_reflns_limit_k_min -15
_diffrn_reflns_limit_l_max 17
_diffrn_reflns_limit_l_min -17
_diffrn_reflns_number 14289
_diffrn_reflns_theta_full 27.46
_diffrn_reflns_theta_max 27.46
_diffrn_reflns_theta_min 1.68
_exptl_absorpt_coefficient_mu 0.564
_exptl_absorpt_correction_type empirical
_exptl_absorpt_process_details scalepack
_exptl_crystal_colour white
_exptl_crystal_density_diffrn 1.807
_exptl_crystal_density_method 'not measured'
_exptl_crystal_description prisme
_exptl_crystal_F_000 908
_exptl_crystal_size_max 0.3
_exptl_crystal_size_mid 0.25
_exptl_crystal_size_min 0.25
_refine_diff_density_max 0.534
_refine_diff_density_min -1.204
_refine_diff_density_rms 0.232
_refine_ls_extinction_method none
_refine_ls_goodness_of_fit_ref 1.253
_refine_ls_hydrogen_treatment mixed
_refine_ls_matrix_type full
_refine_ls_number_parameters 285
_refine_ls_number_reflns 3781
_refine_ls_number_restraints 2
_refine_ls_restrained_S_all 1.254
_refine_ls_R_factor_all 0.0562
_refine_ls_R_factor_gt 0.0333
_refine_ls_shift/su_max 0.000
_refine_ls_shift/su_mean 0.000
_refine_ls_structure_factor_coef Fsqd
_refine_ls_weighting_details 'calc w=1/[\s^2^(Fo^2^)+(0.0807P)^2^+0.0000P] where P=(Fo^2^+2Fc^2^)/3'
_refine_ls_weighting_scheme calc
_refine_ls_wR_factor_gt 0.0917
_refine_ls_wR_factor_ref 0.1403
_reflns_number_gt 3026
_reflns_number_total 3781
_reflns_threshold_expression >2sigma(I)
_cod_data_source_file cg060905%2Bsi20061211_093116.cif
_cod_data_source_block Cmpd_1h
_cod_original_cell_volume 1649.7(5)
_cod_original_sg_symbol_Hall -P2yc
_cod_original_sg_symbol_H-M P2/c
_cod_database_code 4511363

loop_
_symmetry_equiv_pos_as_xyz
'x, y, z'
'-x, y, -z+1/2'
'-x, -y, -z'
'x, -y, z-1/2'

loop_
_atom_site_label
_atom_site_type_symbol
_atom_site_fract_x
_atom_site_fract_y
_atom_site_fract_z
_atom_site_U_iso_or_equiv
_atom_site_adp_type
_atom_site_occupancy
_atom_site_symmetry_multiplicity
_atom_site_calc_flag
_atom_site_refinement_flags
Zr01 Zr 0.5000 0.17441(3) 0.7500 0.02418(15) Uani 1 2 d S
O2 O 0.4151(2) 0.31599(16) 0.82979(17) 0.0323(5) Uani 1 1 d .
O1 O 0.3283(2) 0.11725(17) 0.83131(17) 0.0372(5) Uani 1 1 d .
O3 O 0.1395(2) 0.16785(19) 0.8993(2) 0.0464(6) Uani 1 1 d .
C2 C 0.2466(3) 0.1880(2) 0.8652(2) 0.0318(7) Uani 1 1 d .
O4 O 0.2261(2) 0.38503(19) 0.8807(2) 0.0495(7) Uani 1 1 d .
C1 C 0.2973(3) 0.3076(2) 0.8587(2) 0.0308(6) Uani 1 1 d .
O6 O 0.6602(2) 0.23540(17) 0.85175(16) 0.0340(5) Uani 1 1 d .
O5 O 0.5719(2) 0.03671(17) 0.84054(18) 0.0376(5) Uani 1 1 d .
O7 O 0.8418(2) 0.18130(17) 0.93205(18) 0.0381(5) Uani 1 1 d .
C4 C 0.7358(3) 0.1637(2) 0.8911(2) 0.0280(6) Uani 1 1 d .
C5 C -0.7628(3) 0.3138(3) 1.1061(3) 0.0409(8) Uani 1 1 d .
C11 C -0.3798(3) 0.1773(2) 1.1420(3) 0.0336(7) Uani 1 1 d D
O8 O 0.7502(3) -0.0325(2) 0.9153(3) 0.0634(9) Uani 1 1 d .
C7 C -0.5318(3) 0.3382(2) 1.1190(2) 0.0283(6) Uani 1 1 d .
C12 C -0.2880(3) 0.3567(3) 1.1263(3) 0.0343(7) Uani 1 1 d .
C8 C -0.5545(3) 0.4507(2) 1.1287(2) 0.0333(7) Uani 1 1 d .
C13 C -0.1664(3) 0.3107(3) 1.1393(3) 0.0361(7) Uani 1 1 d .
C3 C 0.6849(3) 0.0441(2) 0.8832(3) 0.0349(7) Uani 1 1 d .
C10 C -0.3989(3) 0.2901(2) 1.1279(2) 0.0286(6) Uani 1 1 d .
C9 C -0.6775(3) 0.4918(2) 1.1293(3) 0.0400(8) Uani 1 1 d .
C6 C -0.6407(3) 0.2705(2) 1.1054(2) 0.0333(7) Uani 1 1 d D
O10 O -0.0318(2) 0.15720(19) 1.16138(19) 0.0403(5) Uani 1 1 d .
N1 N -0.1536(2) 0.2018(2) 1.15348(19) 0.0317(6) Uani 1 1 d .
N2 N -0.7806(3) 0.4229(2) 1.1200(3) 0.0448(7) Uani 1 1 d .
K1 K 0.0000 0.0000 1.0000 0.0330(2) Uani 1 2 d S
C14 C -0.2572(3) 0.1344(3) 1.1548(2) 0.0344(7) Uani 1 1 d .
O20A O 0.0270(4) -0.3624(4) 1.0733(5) 0.0592(12) Uani 0.67 1 d P
O20B O 0.0337(7) -0.3537(6) 1.1440(6) 0.0305(14) Uani 0.33 1 d P
O9A O -0.9005(11) 0.4590(9) 1.0985(8) 0.069(3) Uani 0.50 1 d P
O9B O -0.9019(11) 0.4611(10) 1.1483(6) 0.044(2) Uani 0.50 1 d P
H33 H -0.0407 -0.3437 1.1194 0.10(2) Uiso 1 1 d .
H34 H 0.0619 -0.2980 1.1187 0.14(3) Uiso 1 1 d .
H12 H -0.2994 0.4282 1.1175 0.033 Uiso 1 1 d .
H13 H -0.0960 0.3512 1.1379 0.040 Uiso 1 1 d .
H6 H -0.6351 0.1923 1.0944 0.049 Uiso 1 1 d D
H11 H -0.450(3) 0.138(3) 1.137(4) 0.068(13) Uiso 1 1 d D
H15 H -0.2292 0.0656 1.1581 0.051 Uiso 1 1 d .
H8 H -0.4927 0.4923 1.1369 0.032 Uiso 1 1 d .
H5 H -0.8372 0.2724 1.0977 0.052 Uiso 1 1 d .
H9 H -0.6876 0.5599 1.1371 0.042 Uiso 1 1 d .
H10 H 0.0000 0.153(6) 1.2500 0.09(2) Uiso 1 2 d S
H35 H 0.086(9) -0.429(8) 1.105(8) 0.21(4) Uiso 1 1 d .

loop_
_atom_site_aniso_label
_atom_site_aniso_U_11
_atom_site_aniso_U_22
_atom_site_aniso_U_33
_atom_site_aniso_U_23
_atom_site_aniso_U_13
_atom_site_aniso_U_12
Zr01 0.0185(2) 0.0171(2) 0.0367(3) 0.000 -0.00511(15) 0.000
O2 0.0257(11) 0.0244(11) 0.0468(12) -0.0055(9) 0.0033(9) -0.0041(8)
O1 0.0327(12) 0.0222(11) 0.0570(14) 0.0027(9) 0.0076(11) -0.0017(9)
O3 0.0292(13) 0.0376(13) 0.0726(18) 0.0095(11) 0.0105(12) -0.0038(9)
C2 0.0269(16) 0.0273(15) 0.0411(17) 0.0057(12) -0.0016(13) -0.0006(12)
O4 0.0356(13) 0.0278(12) 0.0854(19) 0.0000(12) 0.0137(13) 0.0046(10)
C1 0.0246(15) 0.0261(15) 0.0416(16) 0.0015(12) -0.0002(12) 0.0010(11)
O6 0.0315(12) 0.0236(11) 0.0463(12) -0.0001(9) -0.0137(9) -0.0004(8)
O5 0.0295(12) 0.0265(11) 0.0562(14) 0.0104(10) -0.0164(10) -0.0072(9)
O7 0.0315(13) 0.0328(12) 0.0494(14) 0.0021(10) -0.0165(10) -0.0043(9)
C4 0.0253(15) 0.0255(15) 0.0332(15) 0.0010(11) -0.0044(12) -0.0016(11)
C5 0.0292(17) 0.0261(16) 0.067(2) 0.0001(14) -0.0070(15) -0.0070(12)
C11 0.0280(16) 0.0251(16) 0.0479(18) -0.0012(12) 0.0003(14) -0.0062(12)
O8 0.0507(17) 0.0291(13) 0.109(2) 0.0171(14) -0.0433(16) -0.0062(11)
C7 0.0253(15) 0.0259(15) 0.0337(15) 0.0007(11) -0.0019(12) -0.0036(11)
C12 0.0299(16) 0.0231(14) 0.0499(19) 0.0012(13) 0.0009(14) -0.0036(12)
C8 0.0275(16) 0.0246(15) 0.0478(18) 0.0004(13) -0.0030(13) -0.0077(12)
C13 0.0270(16) 0.0311(16) 0.0502(19) -0.0028(14) -0.0018(14) -0.0065(12)
C3 0.0285(16) 0.0274(16) 0.0484(18) 0.0075(13) -0.0134(14) -0.0044(12)
C10 0.0272(15) 0.0248(14) 0.0338(15) -0.0007(12) -0.0020(12) -0.0040(12)
C9 0.0328(18) 0.0220(15) 0.065(2) -0.0007(14) -0.0025(15) -0.0023(12)
C6 0.0297(16) 0.0236(15) 0.0463(17) -0.0024(13) -0.0037(13) -0.0039(12)
O10 0.0253(12) 0.0454(13) 0.0501(14) -0.0047(11) -0.0048(10) 0.0076(9)
N1 0.0262(13) 0.0313(13) 0.0375(14) -0.0021(11) -0.0030(11) 0.0020(10)
N2 0.0260(14) 0.0269(14) 0.081(2) 0.0034(14) -0.0023(14) 0.0007(11)
K1 0.0255(5) 0.0290(5) 0.0444(5) 0.0014(4) -0.0053(4) 0.0011(3)
C14 0.0331(17) 0.0249(15) 0.0450(18) 0.0019(13) -0.0009(14) -0.0002(13)
O20A 0.035(2) 0.042(2) 0.101(4) 0.009(3) 0.001(3) 0.0009(18)
O20B 0.023(4) 0.023(3) 0.045(4) 0.005(3) -0.002(3) 0.000(3)
O9A 0.025(3) 0.031(3) 0.150(10) -0.009(7) -0.009(7) 0.008(2)
O9B 0.025(3) 0.037(4) 0.071(5) 0.006(4) 0.005(4) -0.002(2)

loop_
_atom_type_symbol
_atom_type_description
_atom_type_scat_dispersion_real
_atom_type_scat_dispersion_imag
_atom_type_scat_source
C C 0.0033 0.0016 'International Tables Vol C Tables 4.2.6.8 and 6.1.1.4'
H H 0.0000 0.0000 'International Tables Vol C Tables 4.2.6.8 and 6.1.1.4'
N N 0.0061 0.0033 'International Tables Vol C Tables 4.2.6.8 and 6.1.1.4'
O O 0.0106 0.0060 'International Tables Vol C Tables 4.2.6.8 and 6.1.1.4'
K K 0.2009 0.2494 'International Tables Vol C Tables 4.2.6.8 and 6.1.1.4'
Zr Zr -2.9673 0.5597 'International Tables Vol C Tables 4.2.6.8 and 6.1.1.4'

loop_
_geom_angle_atom_site_label_1
_geom_angle_atom_site_label_2
_geom_angle_atom_site_label_3
_geom_angle
_geom_angle_site_symmetry_1
_geom_angle_site_symmetry_3
O5 Zr01 O5 80.19(12) 2_656 .
O5 Zr01 O1 76.40(9) 2_656 .
O5 Zr01 O1 75.67(8) . .
O5 Zr01 O1 75.67(8) 2_656 2_656
O5 Zr01 O1 76.40(9) . 2_656
O1 Zr01 O1 143.23(11) . 2_656
O5 Zr01 O2 117.44(9) 2_656 2_656
O5 Zr01 O2 136.81(8) . 2_656
O1 Zr01 O2 144.10(8) . 2_656
O1 Zr01 O2 71.37(8) 2_656 2_656
O5 Zr01 O2 136.81(8) 2_656 .
O5 Zr01 O2 117.44(9) . .
O1 Zr01 O2 71.37(8) . .
O1 Zr01 O2 144.10(8) 2_656 .
O2 Zr01 O2 77.88(11) 2_656 .
O5 Zr01 O6 71.25(7) 2_656 2_656
O5 Zr01 O6 145.70(8) . 2_656
O1 Zr01 O6 79.41(8) . 2_656
O1 Zr01 O6 113.08(9) 2_656 2_656
O2 Zr01 O6 75.12(8) 2_656 2_656
O2 Zr01 O6 75.15(8) . 2_656
O5 Zr01 O6 145.70(8) 2_656 .
O5 Zr01 O6 71.25(7) . .
O1 Zr01 O6 113.08(9) . .
O1 Zr01 O6 79.41(8) 2_656 .
O2 Zr01 O6 75.15(8) 2_656 .
O2 Zr01 O6 75.12(8) . .
O6 Zr01 O6 141.47(11) 2_656 .
C1 O2 Zr01 117.79(18) . .
C2 O1 Zr01 119.77(19) . .
C2 O3 K1 141.6(2) . .
O3 C2 O1 126.4(3) . .
O3 C2 C1 121.0(3) . .
O1 C2 C1 112.6(3) . .
O4 C1 O2 125.5(3) . .
O4 C1 C2 120.1(3) . .
O2 C1 C2 114.4(2) . .
C4 O6 Zr01 117.49(18) . .
C3 O5 Zr01 119.08(18) . .
C4 O7 K1 120.04(18) . 1_655
O7 C4 O6 126.5(3) . .
O7 C4 C3 119.3(3) . .
O6 C4 C3 114.2(2) . .
N2 C5 C6 120.4(3) . .
N2 C5 H5 115.9 . .
C6 C5 H5 123.6 . .
C14 C11 C10 121.1(3) . .
C14 C11 H11 124(2) . .
C10 C11 H11 114(2) . .
C3 O8 K1 121.8(2) . 1_655
C8 C7 C6 116.9(3) . .
C8 C7 C10 122.2(3) . .
C6 C7 C10 120.8(3) . .
C13 C12 C10 120.2(3) . .
C13 C12 H12 122.2 . .
C10 C12 H12 117.6 . .
C9 C8 C7 121.2(3) . .
C9 C8 H8 119.6 . .
C7 C8 H8 119.1 . .
N1 C13 C12 120.3(3) . .
N1 C13 H13 118.5 . .
C12 C13 H13 121.2 . .
O8 C3 O5 126.1(3) . .
O8 C3 C4 120.5(3) . .
O5 C3 C4 113.4(2) . .
C11 C10 C12 117.1(3) . .
C11 C10 C7 121.5(3) . .
C12 C10 C7 121.3(3) . .
N2 C9 C8 120.0(3) . .
N2 C9 H9 121.4 . .
C8 C9 H9 118.6 . .
C5 C6 C7 120.6(3) . .
C5 C6 H6 116.1 . .
C7 C6 H6 123.3 . .
N1 O10 K1 108.49(16) . .
N1 O10 H10 108.7(14) . .
K1 O10 H10 131(3) . .
C13 N1 C14 121.7(3) . .
C13 N1 O10 119.3(3) . .
C14 N1 O10 118.9(3) . .
O9A N2 C5 114.8(5) . .
O9A N2 C9 122.4(6) . .
C5 N2 C9 120.7(3) . .
C5 N2 O9B 119.3(5) . .
C9 N2 O9B 118.3(5) . .
O8 K1 O8 180.0 3_657 1_455
O8 K1 O3 111.96(8) 3_657 3_557
O8 K1 O3 68.04(8) 1_455 3_557
O8 K1 O3 68.04(8) 3_657 .
O8 K1 O3 111.96(8) 1_455 .
O3 K1 O3 180.0 3_557 .
O8 K1 O7 121.80(7) 3_657 1_455
O8 K1 O7 58.20(7) 1_455 1_455
O3 K1 O7 114.26(7) 3_557 1_455
O3 K1 O7 65.74(7) . 1_455
O8 K1 O7 58.20(7) 3_657 3_657
O8 K1 O7 121.80(7) 1_455 3_657
O3 K1 O7 65.74(7) 3_557 3_657
O3 K1 O7 114.26(7) . 3_657
O7 K1 O7 180.0 1_455 3_657
O8 K1 O10 73.89(8) 3_657 .
O8 K1 O10 106.11(8) 1_455 .
O3 K1 O10 93.21(7) 3_557 .
O3 K1 O10 86.79(7) . .
O7 K1 O10 70.19(7) 1_455 .
O7 K1 O10 109.81(7) 3_657 .
O8 K1 O10 106.11(8) 3_657 3_557
O8 K1 O10 73.89(8) 1_455 3_557
O3 K1 O10 86.79(7) 3_557 3_557
O3 K1 O10 93.21(7) . 3_557
O7 K1 O10 109.81(7) 1_455 3_557
O7 K1 O10 70.19(7) 3_657 3_557
O10 K1 O10 180.0 . 3_557
N1 C14 C11 119.6(3) . .
N1 C14 H15 108.5 . .
C11 C14 H15 131.5 . .
O20B O20A H33 51.8(5) . .
O20B O20A H34 47.6(5) . .
H33 O20A H34 72.5(4) . .
O20B O20A H35 71(5) . .
H33 O20A H35 109(5) . .
H34 O20A H35 99(5) . .
O20A O20B H33 64.8(7) . .
O20A O20B H34 72.5(7) . .
H33 O20B H34 92.6(7) . .
O20A O20B H35 60(5) . .
H33 O20B H35 111(5) . .
H34 O20B H35 107(5) . .
O9B O9A N2 80.3(18) . .
O9A O9B N2 71.4(17) . .

loop_
_geom_bond_atom_site_label_1
_geom_bond_atom_site_label_2
_geom_bond_distance
_geom_bond_site_symmetry_2
Zr01 O5 2.177(2) 2_656
Zr01 O5 2.177(2) .
Zr01 O1 2.192(2) .
Zr01 O1 2.192(2) 2_656
Zr01 O2 2.202(2) 2_656
Zr01 O2 2.202(2) .
Zr01 O6 2.236(2) 2_656
Zr01 O6 2.236(2) .
O2 C1 1.276(4) .
O1 C2 1.284(4) .
O3 C2 1.219(4) .
O3 K1 2.833(2) .
C2 C1 1.540(4) .
O4 C1 1.226(4) .
O6 C4 1.270(3) .
O5 C3 1.284(4) .
O7 C4 1.226(4) .
O7 K1 2.865(2) 1_655
C4 C3 1.541(4) .
C5 N2 1.346(4) .
C5 C6 1.356(5) .
C5 H5 0.917 .
C11 C14 1.367(5) .
C11 C10 1.391(4) .
C11 H11 0.86(3) .
O8 C3 1.217(4) .
O8 K1 2.808(2) 1_655
C7 C8 1.386(4) .
C7 C6 1.394(4) .
C7 C10 1.484(4) .
C12 C13 1.373(5) .
C12 C10 1.393(4) .
C12 H12 0.881 .
C8 C9 1.355(5) .
C8 H8 0.815 .
C13 N1 1.337(4) .
C13 H13 0.872 .
C9 N2 1.349(4) .
C9 H9 0.838 .
C6 H6 0.960 .
O10 N1 1.362(3) .
O10 K1 2.891(2) .
O10 H10 1.220(3) .
N1 C14 1.339(4) .
N2 O9A 1.331(11) .
N2 O9B 1.384(11) .
K1 O8 2.808(3) 3_657
K1 O8 2.808(3) 1_455
K1 O3 2.833(2) 3_557
K1 O7 2.865(2) 1_455
K1 O7 2.865(2) 3_657
K1 O10 2.891(2) 3_557
C14 H15 0.881 .
O20A O20B 0.948(8) .
O20A H33 0.960(5) .
O20A H34 1.045(6) .
O20A H35 1.09(10) .
O20B H33 0.834(7) .
O20B H34 0.809(7) .
O20B H35 1.19(10) .
O9A O9B 0.664(12) .
